data_4030333
loop_
_publ_author_name
'Yang, Weiguang'
'Qiao, Rui'
'Chen, Jiuxi'
'Huang, Xiaobo'
'Liu, Miaochang'
'Gao, Wenxia'
'Ding, Jinchang'
'Wu, Huayue'

_publ_section_title
;
 Palladium-Catalyzed Cascade Reaction of 2-Amino-N'-arylbenzohydrazides
 with Triethyl Orthobenzoates To Construct Indazolo[3,2-b]quinazolinones.
;
_journal_issue 1
_journal_name_full 'The Journal of organic chemistry'
_journal_page_first 482
_journal_paper_doi 10.1021/jo5024848
_journal_volume 80
_journal_year 2014
_chemical_formula_moiety 'C20 H14 N3 O'
_chemical_formula_sum 'C20 H14 N3 O'
_chemical_formula_weight 312.34
_chemical_name_systematic
; 
 ? 
;
_space_group_IT_number 14
_symmetry_cell_setting monoclinic
_symmetry_space_group_name_Hall '-P 2ybc'
_symmetry_space_group_name_H-M 'P 1 21/c 1'
_atom_sites_solution_hydrogens geom
_atom_sites_solution_primary direct
_atom_sites_solution_secondary difmap
_audit_creation_method SHELXL-97
_cell_angle_alpha 90.00
_cell_angle_beta 108.767(3)
_cell_angle_gamma 90.00
_cell_formula_units_Z 4
_cell_length_a 10.534(2)
_cell_length_b 18.887(4)
_cell_length_c 8.1159(19)
_cell_measurement_reflns_used 2460
_cell_measurement_temperature 298(2)
_cell_measurement_theta_max 25.92
_cell_measurement_theta_min 2.65
_cell_volume 1528.9(6)
_computing_cell_refinement 'SAINT (Bruker, 2002)'
_computing_data_collection 'SMART (Bruker, 2002)'
_computing_data_reduction SAINT
_computing_molecular_graphics 'XP (Bruker, 2002)'
_computing_publication_material 'SHELXL-97 (Bruker, 2002)'
_computing_structure_refinement 'SHELXL-97 (Sheldrick, 1997)'
_computing_structure_solution 'SHELXS-97 (Sheldrick, 1997)'
_diffrn_ambient_temperature 298(2)
_diffrn_measured_fraction_theta_full 0.994
_diffrn_measured_fraction_theta_max 0.994
_diffrn_measurement_device_type 'Bruker APEX II area-detector diffractometer'
_diffrn_measurement_method '\f and \w scans'
_diffrn_radiation_monochromator graphite
_diffrn_radiation_source 'fine-focus sealed tube'
_diffrn_radiation_type MoK\a
_diffrn_radiation_wavelength 0.71073
_diffrn_reflns_av_R_equivalents 0.0296
_diffrn_reflns_av_sigmaI/netI 0.0337
_diffrn_reflns_limit_h_max 12
_diffrn_reflns_limit_h_min -12
_diffrn_reflns_limit_k_max 21
_diffrn_reflns_limit_k_min -22
_diffrn_reflns_limit_l_max 9
_diffrn_reflns_limit_l_min -9
_diffrn_reflns_number 9064
_diffrn_reflns_theta_full 25.50
_diffrn_reflns_theta_max 25.50
_diffrn_reflns_theta_min 2.04
_exptl_absorpt_coefficient_mu 0.086
_exptl_absorpt_correction_T_max 0.9872
_exptl_absorpt_correction_T_min 0.9762
_exptl_absorpt_correction_type multi-scan
_exptl_absorpt_process_details 'SADABS (Bruker, 2002)'
_exptl_crystal_colour Colorless
_exptl_crystal_density_diffrn 1.357
_exptl_crystal_density_method 'not measured'
_exptl_crystal_description Prism
_exptl_crystal_F_000 652
_exptl_crystal_size_max 0.28
_exptl_crystal_size_mid 0.22
_exptl_crystal_size_min 0.15
_refine_diff_density_max 0.169
_refine_diff_density_min -0.445
_refine_diff_density_rms 0.043
_refine_ls_extinction_coef 0.0088(18)
_refine_ls_extinction_expression Fc^*^=kFc[1+0.001xFc^2^\l^3^/sin(2\q)]^-1/4^
_refine_ls_extinction_method SHELXL
_refine_ls_goodness_of_fit_ref 1.061
_refine_ls_hydrogen_treatment constr
_refine_ls_matrix_type full
_refine_ls_number_parameters 218
_refine_ls_number_reflns 2826
_refine_ls_number_restraints 0
_refine_ls_restrained_S_all 1.061
_refine_ls_R_factor_all 0.0738
_refine_ls_R_factor_gt 0.0473
_refine_ls_shift/su_max 0.000
_refine_ls_shift/su_mean 0.000
_refine_ls_structure_factor_coef Fsqd
_refine_ls_weighting_details 'calc w=1/[\s^2^(Fo^2^)+(0.0792P)^2^+0.1617P] where P=(Fo^2^+2Fc^2^)/3'
_refine_ls_weighting_scheme calc
_refine_ls_wR_factor_gt 0.1291
_refine_ls_wR_factor_ref 0.1485
_reflns_number_gt 1958
_reflns_number_total 2826
_reflns_threshold_expression I>2\s(I)
_cod_data_source_file jo5024848_si_002.cif
_cod_data_source_block 1
_cod_depositor_comments
;
The following automatic conversions were performed:

'_symmetry_cell_setting' value 'Monoclinic' changed to 'monoclinic'
according to
/home/saulius/struct/COD-crude-data--automatic-downloads/rss-feeds/ACS/lib/dictionaries/cif_core.dic
dictionary named 'cif_core.dic' version 2.4.2 from
2011-04-26.

'_exptl_absorpt_correction_type' value 'Multi-scan'
changed to 'multi-scan' according to
/home/saulius/struct/COD-crude-data--automatic-downloads/rss-feeds/ACS/lib/dictionaries/cif_core.dic
dictionary named 'cif_core.dic' version 2.4.2 from 2011-04-26.

Automatic conversion script
Id: cif_fix_values 2935 2014-11-11 08:27:57Z andrius 

 Adding full bibliography for 4030332--4030333.cif.
;
_cod_original_sg_symbol_H-M 'P 21/c'
_cod_database_code 4030333

loop_
_symmetry_equiv_pos_as_xyz
'x, y, z'
'-x, y+1/2, -z+1/2'
'-x, -y, -z'
'x, -y-1/2, z-1/2'

loop_
_atom_site_label
_atom_site_type_symbol
_atom_site_fract_x
_atom_site_fract_y
_atom_site_fract_z
_atom_site_U_iso_or_equiv
_atom_site_adp_type
_atom_site_occupancy
_atom_site_symmetry_multiplicity
_atom_site_calc_flag
_atom_site_refinement_flags
O1 O 0.46603(13) 0.30203(8) 0.18606(18) 0.0585(4) Uani 1 1 d .
N1 N 0.44241(14) 0.15527(8) 0.2244(2) 0.0465(4) Uani 1 1 d .
N2 N 0.36752(13) 0.20823(8) 0.27350(18) 0.0415(4) Uani 1 1 d .
N3 N 0.17285(14) 0.21599(9) 0.3571(2) 0.0493(4) Uani 1 1 d .
H3 H 0.1101 0.1963 0.3874 0.059 Uiso 1 1 calc R
C1 C 0.2804(2) 0.39493(12) 0.2729(3) 0.0599(6) Uani 1 1 d .
H1 H 0.3442 0.4166 0.2328 0.072 Uiso 1 1 calc R
C2 C 0.1879(2) 0.43524(14) 0.3153(3) 0.0718(7) Uani 1 1 d .
H2 H 0.1888 0.4842 0.3041 0.086 Uiso 1 1 calc R
C3 C 0.0927(2) 0.40318(14) 0.3749(3) 0.0699(7) Uani 1 1 d .
H3A H 0.0308 0.4310 0.4051 0.084 Uiso 1 1 calc R
C4 C 0.08871(19) 0.33132(12) 0.3898(3) 0.0589(6) Uani 1 1 d .
H4 H 0.0240 0.3106 0.4297 0.071 Uiso 1 1 calc R
C5 C 0.18154(17) 0.28840(11) 0.3452(2) 0.0465(5) Uani 1 1 d .
C6 C 0.27981(17) 0.32116(10) 0.2895(2) 0.0462(5) Uani 1 1 d .
C7 C 0.37974(17) 0.27966(10) 0.2433(2) 0.0445(5) Uani 1 1 d .
C8 C 0.26318(16) 0.17917(10) 0.3207(2) 0.0425(4) Uani 1 1 d .
C9 C 0.27831(18) 0.10401(11) 0.3137(2) 0.0476(5) Uani 1 1 d .
C10 C 0.2058(2) 0.04760(12) 0.3499(3) 0.0610(6) Uani 1 1 d .
H10 H 0.1303 0.0555 0.3831 0.073 Uiso 1 1 calc R
C11 C 0.2492(2) -0.02000(13) 0.3350(3) 0.0697(7) Uani 1 1 d .
H11 H 0.2023 -0.0584 0.3581 0.084 Uiso 1 1 calc R
C12 C 0.3616(2) -0.03166(12) 0.2861(3) 0.0681(6) Uani 1 1 d .
H12 H 0.3896 -0.0780 0.2793 0.082 Uiso 1 1 calc R
C13 C 0.4331(2) 0.02288(11) 0.2472(3) 0.0595(6) Uani 1 1 d .
H13 H 0.5081 0.0144 0.2135 0.071 Uiso 1 1 calc R
C14 C 0.38887(18) 0.09124(10) 0.2602(2) 0.0475(5) Uani 1 1 d .
C15 C 0.58599(18) 0.16299(10) 0.2721(3) 0.0480(5) Uani 1 1 d .
C16 C 0.66025(18) 0.19153(11) 0.4293(3) 0.0560(5) Uani 1 1 d .
H16 H 0.6187 0.2090 0.5061 0.067 Uiso 1 1 calc R
C17 C 0.7979(2) 0.19372(13) 0.4706(4) 0.0754(7) Uani 1 1 d .
H17 H 0.8495 0.2127 0.5768 0.091 Uiso 1 1 calc R
C18 C 0.8593(2) 0.16852(15) 0.3583(5) 0.0901(10) Uani 1 1 d .
H18 H 0.9522 0.1702 0.3879 0.108 Uiso 1 1 calc R
C19 C 0.7839(3) 0.14071(14) 0.2021(5) 0.0908(10) Uani 1 1 d .
H19 H 0.8258 0.1230 0.1259 0.109 Uiso 1 1 calc R
C20 C 0.6454(2) 0.13874(13) 0.1562(3) 0.0698(7) Uani 1 1 d .
H20 H 0.5938 0.1212 0.0483 0.084 Uiso 1 1 calc R

loop_
_atom_site_aniso_label
_atom_site_aniso_U_11
_atom_site_aniso_U_22
_atom_site_aniso_U_33
_atom_site_aniso_U_23
_atom_site_aniso_U_13
_atom_site_aniso_U_12
O1 0.0527(8) 0.0534(9) 0.0752(9) 0.0143(7) 0.0287(7) -0.0018(6)
N1 0.0435(9) 0.0408(10) 0.0572(9) -0.0017(7) 0.0190(7) 0.0021(7)
N2 0.0369(8) 0.0382(9) 0.0505(9) 0.0014(7) 0.0156(6) 0.0003(6)
N3 0.0366(8) 0.0525(11) 0.0620(10) 0.0003(8) 0.0204(7) -0.0039(7)
C1 0.0577(12) 0.0464(14) 0.0702(14) 0.0055(10) 0.0130(10) 0.0004(10)
C2 0.0721(15) 0.0489(14) 0.0837(16) -0.0033(12) 0.0104(13) 0.0112(12)
C3 0.0587(14) 0.0718(18) 0.0703(14) -0.0114(12) 0.0084(11) 0.0209(12)
C4 0.0438(11) 0.0650(16) 0.0650(13) -0.0067(11) 0.0135(9) 0.0094(9)
C5 0.0373(9) 0.0517(13) 0.0455(10) -0.0020(9) 0.0065(8) 0.0016(8)
C6 0.0418(10) 0.0433(12) 0.0485(10) 0.0016(8) 0.0077(8) 0.0025(8)
C7 0.0404(10) 0.0433(12) 0.0480(10) 0.0055(8) 0.0118(8) -0.0021(8)
C8 0.0346(9) 0.0454(12) 0.0459(10) 0.0000(8) 0.0109(8) -0.0030(8)
C9 0.0427(10) 0.0438(12) 0.0534(11) -0.0008(9) 0.0112(8) -0.0025(8)
C10 0.0522(12) 0.0546(15) 0.0728(14) 0.0047(11) 0.0155(10) -0.0124(10)
C11 0.0647(14) 0.0493(15) 0.0872(16) 0.0036(12) 0.0136(12) -0.0132(11)
C12 0.0715(15) 0.0422(13) 0.0820(16) -0.0010(11) 0.0130(12) -0.0004(11)
C13 0.0577(12) 0.0438(13) 0.0738(14) -0.0052(10) 0.0166(10) 0.0049(10)
C14 0.0452(10) 0.0424(12) 0.0510(11) -0.0040(9) 0.0101(8) -0.0018(8)
C15 0.0428(10) 0.0435(11) 0.0645(12) 0.0064(9) 0.0266(9) 0.0039(8)
C16 0.0454(11) 0.0543(14) 0.0701(13) 0.0026(11) 0.0213(10) 0.0032(9)
C17 0.0430(11) 0.0592(16) 0.117(2) 0.0080(14) 0.0160(12) -0.0001(11)
C18 0.0476(13) 0.0552(16) 0.179(3) 0.0114(18) 0.0517(18) 0.0026(11)
C19 0.090(2) 0.0537(16) 0.167(3) 0.0095(18) 0.095(2) 0.0109(14)
C20 0.0757(15) 0.0628(16) 0.0883(16) -0.0009(12) 0.0506(13) 0.0029(11)

loop_
_atom_type_symbol
_atom_type_description
_atom_type_scat_dispersion_real
_atom_type_scat_dispersion_imag
_atom_type_scat_source
C C 0.0033 0.0016 'International Tables Vol C Tables 4.2.6.8 and 6.1.1.4'
H H 0.0000 0.0000 'International Tables Vol C Tables 4.2.6.8 and 6.1.1.4'
N N 0.0061 0.0033 'International Tables Vol C Tables 4.2.6.8 and 6.1.1.4'
O O 0.0106 0.0060 'International Tables Vol C Tables 4.2.6.8 and 6.1.1.4'

loop_
_geom_angle_atom_site_label_1
_geom_angle_atom_site_label_2
_geom_angle_atom_site_label_3
_geom_angle
C14 N1 N2 104.76(14)
C14 N1 C15 119.20(15)
N2 N1 C15 119.11(14)
C7 N2 C8 124.14(15)
C7 N2 N1 123.33(14)
C8 N2 N1 111.25(14)
C8 N3 C5 116.74(16)
C8 N3 H3 121.6
C5 N3 H3 121.6
C2 C1 C6 120.3(2)
C2 C1 H1 119.8
C6 C1 H1 119.8
C1 C2 C3 120.0(2)
C1 C2 H2 120.0
C3 C2 H2 120.0
C4 C3 C2 120.8(2)
C4 C3 H3A 119.6
C2 C3 H3A 119.6
C3 C4 C5 120.5(2)
C3 C4 H4 119.8
C5 C4 H4 119.8
N3 C5 C6 122.33(17)
N3 C5 C4 119.21(18)
C6 C5 C4 118.5(2)
C5 C6 C1 119.85(18)
C5 C6 C7 121.11(18)
C1 C6 C7 119.01(17)
O1 C7 N2 121.84(17)
O1 C7 C6 126.89(18)
N2 C7 C6 111.27(15)
N3 C8 N2 123.99(18)
N3 C8 C9 130.15(17)
N2 C8 C9 105.83(15)
C14 C9 C10 120.24(19)
C14 C9 C8 107.46(16)
C10 C9 C8 132.30(18)
C11 C10 C9 118.1(2)
C11 C10 H10 121.0
C9 C10 H10 121.0
C10 C11 C12 120.9(2)
C10 C11 H11 119.6
C12 C11 H11 119.6
C13 C12 C11 122.1(2)
C13 C12 H12 119.0
C11 C12 H12 119.0
C12 C13 C14 117.3(2)
C12 C13 H13 121.4
C14 C13 H13 121.4
C13 C14 C9 121.40(19)
C13 C14 N1 128.23(18)
C9 C14 N1 110.37(16)
C20 C15 C16 121.4(2)
C20 C15 N1 117.01(19)
C16 C15 N1 121.56(17)
C15 C16 C17 118.5(2)
C15 C16 H16 120.7
C17 C16 H16 120.7
C18 C17 C16 121.0(3)
C18 C17 H17 119.5
C16 C17 H17 119.5
C17 C18 C19 119.8(2)
C17 C18 H18 120.1
C19 C18 H18 120.1
C18 C19 C20 120.5(2)
C18 C19 H19 119.8
C20 C19 H19 119.8
C15 C20 C19 118.8(3)
C15 C20 H20 120.6
C19 C20 H20 120.6

loop_
_geom_bond_atom_site_label_1
_geom_bond_atom_site_label_2
_geom_bond_distance
O1 C7 1.221(2)
N1 C14 1.404(2)
N1 N2 1.408(2)
N1 C15 1.443(2)
N2 C7 1.385(2)
N2 C8 1.388(2)
N3 C8 1.287(2)
N3 C5 1.376(3)
N3 H3 0.8600
C1 C2 1.365(3)
C1 C6 1.400(3)
C1 H1 0.9300
C2 C3 1.385(3)
C2 H2 0.9300
C3 C4 1.365(3)
C3 H3A 0.9300
C4 C5 1.404(3)
C4 H4 0.9300
C5 C6 1.400(3)
C6 C7 1.455(3)
C8 C9 1.432(3)
C9 C14 1.389(3)
C9 C10 1.396(3)
C10 C11 1.375(3)
C10 H10 0.9300
C11 C12 1.382(3)
C11 H11 0.9300
C12 C13 1.371(3)
C12 H12 0.9300
C13 C14 1.388(3)
C13 H13 0.9300
C15 C20 1.366(3)
C15 C16 1.374(3)
C16 C17 1.380(3)
C16 H16 0.9300
C17 C18 1.361(4)
C17 H17 0.9300
C18 C19 1.366(4)
C18 H18 0.9300
C19 C20 1.385(4)
C19 H19 0.9300
C20 H20 0.9300

loop_
_geom_torsion_atom_site_label_1
_geom_torsion_atom_site_label_2
_geom_torsion_atom_site_label_3
_geom_torsion_atom_site_label_4
_geom_torsion
C14 N1 N2 C7 -173.42(15)
C15 N1 N2 C7 50.2(2)
C14 N1 N2 C8 -5.90(18)
C15 N1 N2 C8 -142.29(16)
C6 C1 C2 C3 -0.1(3)
C1 C2 C3 C4 -0.9(3)
C2 C3 C4 C5 0.1(3)
C8 N3 C5 C6 2.6(3)
C8 N3 C5 C4 -177.59(16)
C3 C4 C5 N3 -178.28(18)
C3 C4 C5 C6 1.6(3)
N3 C5 C6 C1 177.33(17)
C4 C5 C6 C1 -2.5(3)
N3 C5 C6 C7 -0.8(3)
C4 C5 C6 C7 179.33(16)
C2 C1 C6 C5 1.8(3)
C2 C1 C6 C7 179.99(19)
C8 N2 C7 O1 -172.93(16)
N1 N2 C7 O1 -7.0(3)
C8 N2 C7 C6 7.6(2)
N1 N2 C7 C6 173.49(14)
C5 C6 C7 O1 176.52(17)
C1 C6 C7 O1 -1.7(3)
C5 C6 C7 N2 -4.0(2)
C1 C6 C7 N2 177.81(16)
C5 N3 C8 N2 0.9(3)
C5 N3 C8 C9 -177.02(17)
C7 N2 C8 N3 -6.6(3)
N1 N2 C8 N3 -174.01(16)
C7 N2 C8 C9 171.75(15)
N1 N2 C8 C9 4.34(18)
N3 C8 C9 C14 177.23(18)
N2 C8 C9 C14 -1.0(2)
N3 C8 C9 C10 -3.0(3)
N2 C8 C9 C10 178.75(19)
C14 C9 C10 C11 1.6(3)
C8 C9 C10 C11 -178.1(2)
C9 C10 C11 C12 0.2(3)
C10 C11 C12 C13 -1.3(4)
C11 C12 C13 C14 0.5(3)
C12 C13 C14 C9 1.3(3)
C12 C13 C14 N1 -178.59(19)
C10 C9 C14 C13 -2.3(3)
C8 C9 C14 C13 177.42(17)
C10 C9 C14 N1 177.53(17)
C8 C9 C14 N1 -2.7(2)
N2 N1 C14 C13 -174.95(18)
C15 N1 C14 C13 -38.6(3)
N2 N1 C14 C9 5.19(19)
C15 N1 C14 C9 141.53(17)
C14 N1 C15 C20 85.2(2)
N2 N1 C15 C20 -144.59(18)
C14 N1 C15 C16 -92.9(2)
N2 N1 C15 C16 37.3(3)
C20 C15 C16 C17 -1.6(3)
N1 C15 C16 C17 176.41(18)
C15 C16 C17 C18 0.3(3)
C16 C17 C18 C19 0.1(4)
C17 C18 C19 C20 0.8(4)
C16 C15 C20 C19 2.5(3)
N1 C15 C20 C19 -175.6(2)
C18 C19 C20 C15 -2.1(4)
